data_7018618
loop_
_publ_author_name
'Weiss, Charles J.'
'Groves, Amy N.'
'Mock, Michael T.'
'Dougherty, William G.'
'Kassel, W. Scott'
'Helm, Monte L.'
'Dubois, Daniel L.'
'Bullock, R. Morris'

_publ_section_title
;
 Synthesis and reactivity of molybdenum and tungsten bis(dinitrogen)
 complexes supported by diphosphine chelates containing pendant amines.
;
_journal_issue 15
_journal_name_full 'Dalton transactions (Cambridge, England : 2003)'
_journal_page_first 4517
_journal_page_last 4529
_journal_paper_doi 10.1039/c2dt12224c
_journal_volume 41
_journal_year 2012
_chemical_formula_moiety 'C22 H54 Cl2 N2 P4 W'
_chemical_formula_sum 'C11 H27 Cl N P2 W0.5'
_chemical_formula_weight 362.65
_chemical_name_common W((PEt2)2NMe1)2(Cl)2
_chemical_name_systematic
;
?
;
_space_group_IT_number 15
_symmetry_cell_setting monoclinic
_symmetry_space_group_name_Hall '-C 2yc'
_symmetry_space_group_name_H-M 'C 1 2/c 1'
_atom_sites_solution_hydrogens geom
_atom_sites_solution_primary direct
_atom_sites_solution_secondary difmap
_audit_creation_method SHELXL-97
_cell_angle_alpha 90.00
_cell_angle_beta 106.1260(10)
_cell_angle_gamma 90.00
_cell_formula_units_Z 8
_cell_length_a 12.2599(4)
_cell_length_b 15.0108(4)
_cell_length_c 17.8358(6)
_cell_measurement_reflns_used 9888
_cell_measurement_temperature 100(2)
_cell_measurement_theta_max 27.15
_cell_measurement_theta_min 2.86
_cell_volume 3153.19(17)
_computing_cell_refinement 'Bruker SAINT'
_computing_data_collection 'Bruker APEX2'
_computing_data_reduction 'Bruker SAINT'
_computing_molecular_graphics 'Bruker SHELXTL'
_computing_publication_material 'Bruker SHELXTL'
_computing_structure_refinement 'SHELXL-97 (Sheldrick, 2008)'
_computing_structure_solution 'SHELXS-97 (Sheldrick, 2008)'
_diffrn_ambient_temperature 100(2)
_diffrn_measured_fraction_theta_full 0.995
_diffrn_measured_fraction_theta_max 0.995
_diffrn_measurement_device_type 'Bruker APEX-II CCD'
_diffrn_measurement_method '\f and \w scans'
_diffrn_radiation_monochromator graphite
_diffrn_radiation_source 'fine-focus sealed tube'
_diffrn_radiation_type MoK\a
_diffrn_radiation_wavelength 0.71073
_diffrn_reflns_av_R_equivalents 0.0210
_diffrn_reflns_av_sigmaI/netI 0.0142
_diffrn_reflns_limit_h_max 15
_diffrn_reflns_limit_h_min -15
_diffrn_reflns_limit_k_max 19
_diffrn_reflns_limit_k_min -19
_diffrn_reflns_limit_l_max 22
_diffrn_reflns_limit_l_min -22
_diffrn_reflns_number 19912
_diffrn_reflns_theta_full 27.16
_diffrn_reflns_theta_max 27.16
_diffrn_reflns_theta_min 2.86
_exptl_absorpt_coefficient_mu 4.049
_exptl_absorpt_correction_T_max 0.3763
_exptl_absorpt_correction_T_min 0.3763
_exptl_absorpt_correction_type multi-scan
_exptl_absorpt_process_details 'SADABS; (Sheldrick, 2006)'
_exptl_crystal_colour yellow
_exptl_crystal_density_diffrn 1.528
_exptl_crystal_density_method 'not measured'
_exptl_crystal_description block
_exptl_crystal_F_000 1472
_exptl_crystal_size_max 0.30
_exptl_crystal_size_mid 0.30
_exptl_crystal_size_min 0.30
_refine_diff_density_max 0.803
_refine_diff_density_min -0.799
_refine_diff_density_rms 0.066
_refine_ls_extinction_method none
_refine_ls_goodness_of_fit_ref 1.125
_refine_ls_hydrogen_treatment constr
_refine_ls_matrix_type full
_refine_ls_number_parameters 146
_refine_ls_number_reflns 3487
_refine_ls_number_restraints 0
_refine_ls_restrained_S_all 1.125
_refine_ls_R_factor_all 0.0136
_refine_ls_R_factor_gt 0.0133
_refine_ls_shift/su_max 0.001
_refine_ls_shift/su_mean 0.000
_refine_ls_structure_factor_coef Fsqd
_refine_ls_weighting_details 'calc w=1/[\s^2^(Fo^2^)+(0.0132P)^2^+4.6140P] where P=(Fo^2^+2Fc^2^)/3'
_refine_ls_weighting_scheme calc
_refine_ls_wR_factor_gt 0.0328
_refine_ls_wR_factor_ref 0.0330
_reflns_number_gt 3431
_reflns_number_total 3487
_reflns_threshold_expression >2sigma(I)
_cod_data_source_file c2dt12224c.txt
_cod_data_source_block cis-WCl2(PEtNMePEt)2
_cod_depositor_comments
;
The following automatic conversions were performed:

'_symmetry_cell_setting' value 'Monoclinic' changed to 'monoclinic'
according to /home/saulius/struct/CIF-dictionaries/cif_core.dic
dictionary named 'cif_core.dic' version 2.4.1 from 2010-06-29.

Automatic conversion script
Id: cif_fix_values 1715 2011-07-08 13:25:40Z adriana 
;
_cod_original_sg_symbol_H-M C2/c
_cod_database_code 7018618

loop_
_symmetry_equiv_pos_as_xyz
'x, y, z'
'-x, y, -z+1/2'
'x+1/2, y+1/2, z'
'-x+1/2, y+1/2, -z+1/2'
'-x, -y, -z'
'x, -y, z-1/2'
'-x+1/2, -y+1/2, -z'
'x+1/2, -y+1/2, z-1/2'

loop_
_atom_site_label
_atom_site_type_symbol
_atom_site_fract_x
_atom_site_fract_y
_atom_site_fract_z
_atom_site_U_iso_or_equiv
_atom_site_adp_type
_atom_site_occupancy
_atom_site_symmetry_multiplicity
_atom_site_calc_flag
_atom_site_refinement_flags
W1 W 0.0000 0.181337(6) 0.2500 0.00911(3) Uani 1 2 d S
Cl1 Cl 0.13569(4) 0.31016(3) 0.26014(3) 0.01944(9) Uani 1 1 d .
P1 P 0.02366(4) 0.20135(3) 0.39189(3) 0.01254(9) Uani 1 1 d .
P2 P 0.18172(4) 0.11094(3) 0.25684(3) 0.01412(9) Uani 1 1 d .
N1 N -0.18116(13) 0.13575(10) 0.39897(9) 0.0169(3) Uani 1 1 d .
C1 C -0.10910(15) 0.21517(12) 0.41978(11) 0.0167(3) Uani 1 1 d .
H1A H -0.0911 0.2255 0.4767 0.020 Uiso 1 1 calc R
H1B H -0.1507 0.2679 0.3929 0.020 Uiso 1 1 calc R
C2 C 0.25327(15) 0.14092(13) 0.18152(11) 0.0182(4) Uani 1 1 d .
H2A H 0.2828 0.2024 0.1916 0.022 Uiso 1 1 calc R
H2B H 0.3191 0.1008 0.1870 0.022 Uiso 1 1 calc R
C3 C -0.25299(18) 0.12629(15) 0.45164(12) 0.0276(4) Uani 1 1 d .
H3A H -0.3041 0.1776 0.4456 0.041 Uiso 1 1 calc R
H3B H -0.2051 0.1234 0.5057 0.041 Uiso 1 1 calc R
H3C H -0.2979 0.0715 0.4390 0.041 Uiso 1 1 calc R
C4 C 0.10568(17) 0.29669(12) 0.44303(12) 0.0219(4) Uani 1 1 d .
H4A H 0.1208 0.2869 0.4999 0.026 Uiso 1 1 calc R
H4B H 0.1799 0.2977 0.4312 0.026 Uiso 1 1 calc R
C5 C 0.0501(2) 0.38800(13) 0.42323(13) 0.0300(5) Uani 1 1 d .
H5A H 0.0326 0.3982 0.3669 0.045 Uiso 1 1 calc R
H5B H 0.1023 0.4343 0.4509 0.045 Uiso 1 1 calc R
H5C H -0.0201 0.3901 0.4392 0.045 Uiso 1 1 calc R
C6 C 0.08908(17) 0.10828(12) 0.45581(11) 0.0201(4) Uani 1 1 d .
H6A H 0.0533 0.0526 0.4309 0.024 Uiso 1 1 calc R
H6B H 0.1701 0.1058 0.4566 0.024 Uiso 1 1 calc R
C7 C 0.08424(19) 0.10716(14) 0.54021(11) 0.0257(4) Uani 1 1 d .
H7A H 0.1194 0.1615 0.5666 0.039 Uiso 1 1 calc R
H7B H 0.1253 0.0550 0.5669 0.039 Uiso 1 1 calc R
H7C H 0.0049 0.1043 0.5414 0.039 Uiso 1 1 calc R
C8 C 0.18433(18) -0.01065(13) 0.24813(12) 0.0251(4) Uani 1 1 d .
H8A H 0.1276 -0.0280 0.1991 0.030 Uiso 1 1 calc R
H8B H 0.2599 -0.0283 0.2434 0.030 Uiso 1 1 calc R
C9 C 0.1606(2) -0.06374(14) 0.31499(14) 0.0356(5) Uani 1 1 d .
H9A H 0.2171 -0.0484 0.3640 0.053 Uiso 1 1 calc R
H9B H 0.1651 -0.1276 0.3048 0.053 Uiso 1 1 calc R
H9C H 0.0845 -0.0493 0.3190 0.053 Uiso 1 1 calc R
C10 C 0.30009(16) 0.13310(16) 0.34432(12) 0.0268(4) Uani 1 1 d .
H10A H 0.3008 0.1978 0.3551 0.032 Uiso 1 1 calc R
H10B H 0.2830 0.1024 0.3889 0.032 Uiso 1 1 calc R
C11 C 0.41980(19) 0.1063(2) 0.34350(14) 0.0474(7) Uani 1 1 d .
H11A H 0.4198 0.0439 0.3273 0.071 Uiso 1 1 calc R
H11B H 0.4717 0.1135 0.3959 0.071 Uiso 1 1 calc R
H11C H 0.4448 0.1443 0.3068 0.071 Uiso 1 1 calc R

loop_
_atom_site_aniso_label
_atom_site_aniso_U_11
_atom_site_aniso_U_22
_atom_site_aniso_U_33
_atom_site_aniso_U_23
_atom_site_aniso_U_13
_atom_site_aniso_U_12
W1 0.01000(5) 0.00826(5) 0.00910(5) 0.000 0.00269(3) 0.000
Cl1 0.0228(2) 0.01543(19) 0.0226(2) -0.00361(16) 0.01038(18) -0.00827(15)
P1 0.0142(2) 0.01272(19) 0.0109(2) -0.00129(15) 0.00381(16) -0.00111(15)
P2 0.0135(2) 0.0178(2) 0.0113(2) 0.00148(16) 0.00389(17) 0.00456(16)
N1 0.0174(7) 0.0207(7) 0.0146(7) -0.0019(6) 0.0077(6) -0.0038(6)
C1 0.0175(8) 0.0182(8) 0.0160(9) -0.0033(7) 0.0070(7) -0.0002(7)
C2 0.0141(8) 0.0257(9) 0.0164(9) 0.0023(7) 0.0067(7) 0.0027(7)
C3 0.0278(10) 0.0399(12) 0.0198(10) -0.0018(8) 0.0144(8) -0.0083(9)
C4 0.0260(10) 0.0211(9) 0.0179(9) -0.0063(7) 0.0048(8) -0.0086(7)
C5 0.0442(13) 0.0171(9) 0.0302(11) -0.0077(8) 0.0127(10) -0.0070(8)
C6 0.0234(9) 0.0226(9) 0.0148(9) 0.0037(7) 0.0061(7) 0.0046(7)
C7 0.0329(11) 0.0291(10) 0.0159(9) 0.0046(8) 0.0080(8) -0.0002(8)
C8 0.0356(11) 0.0187(9) 0.0259(11) 0.0054(8) 0.0169(9) 0.0131(8)
C9 0.0554(15) 0.0218(10) 0.0385(13) 0.0132(9) 0.0279(12) 0.0169(10)
C10 0.0151(9) 0.0471(13) 0.0166(10) 0.0001(9) 0.0017(7) 0.0054(8)
C11 0.0168(10) 0.098(2) 0.0254(12) 0.0057(13) 0.0027(9) 0.0163(12)

loop_
_atom_type_symbol
_atom_type_description
_atom_type_scat_dispersion_real
_atom_type_scat_dispersion_imag
_atom_type_scat_source
C C 0.0033 0.0016 'International Tables Vol C Tables 4.2.6.8 and 6.1.1.4'
H H 0.0000 0.0000 'International Tables Vol C Tables 4.2.6.8 and 6.1.1.4'
N N 0.0061 0.0033 'International Tables Vol C Tables 4.2.6.8 and 6.1.1.4'
P P 0.1023 0.0942 'International Tables Vol C Tables 4.2.6.8 and 6.1.1.4'
Cl Cl 0.1484 0.1585 'International Tables Vol C Tables 4.2.6.8 and 6.1.1.4'
W W -0.8490 6.8722 'International Tables Vol C Tables 4.2.6.8 and 6.1.1.4'

loop_
_geom_angle_atom_site_label_1
_geom_angle_atom_site_label_2
_geom_angle_atom_site_label_3
_geom_angle
_geom_angle_site_symmetry_1
_geom_angle_site_symmetry_3
P2 W1 P2 128.63(2) . 2
P2 W1 P1 98.914(15) . .
P2 W1 P1 87.129(14) 2 .
P2 W1 P1 87.127(14) . 2
P2 W1 P1 98.914(15) 2 2
P1 W1 P1 166.11(2) . 2
P2 W1 Cl1 75.735(15) . .
P2 W1 Cl1 155.570(15) 2 .
P1 W1 Cl1 86.917(14) . .
P1 W1 Cl1 82.443(15) 2 .
P2 W1 Cl1 155.570(15) . 2
P2 W1 Cl1 75.735(15) 2 2
P1 W1 Cl1 82.443(15) . 2
P1 W1 Cl1 86.918(14) 2 2
Cl1 W1 Cl1 80.00(2) . 2
C4 P1 C6 101.50(9) . .
C4 P1 C1 100.43(9) . .
C6 P1 C1 100.60(9) . .
C4 P1 W1 119.50(7) . .
C6 P1 W1 116.54(6) . .
C1 P1 W1 115.28(6) . .
C8 P2 C10 102.91(10) . .
C8 P2 C2 99.07(9) . .
C10 P2 C2 98.63(9) . .
C8 P2 W1 117.69(7) . .
C10 P2 W1 117.26(7) . .
C2 P2 W1 117.95(6) . .
C3 N1 C2 109.13(15) . 2
C3 N1 C1 110.11(15) . .
C2 N1 C1 111.21(14) 2 .
N1 C1 P1 110.80(12) . .
N1 C1 H1A 109.5 . .
P1 C1 H1A 109.5 . .
N1 C1 H1B 109.5 . .
P1 C1 H1B 109.5 . .
H1A C1 H1B 108.1 . .
N1 C2 P2 114.81(12) 2 .
N1 C2 H2A 108.6 2 .
P2 C2 H2A 108.6 . .
N1 C2 H2B 108.6 2 .
P2 C2 H2B 108.6 . .
H2A C2 H2B 107.5 . .
N1 C3 H3A 109.5 . .
N1 C3 H3B 109.5 . .
H3A C3 H3B 109.5 . .
N1 C3 H3C 109.5 . .
H3A C3 H3C 109.5 . .
H3B C3 H3C 109.5 . .
C5 C4 P1 115.87(14) . .
C5 C4 H4A 108.3 . .
P1 C4 H4A 108.3 . .
C5 C4 H4B 108.3 . .
P1 C4 H4B 108.3 . .
H4A C4 H4B 107.4 . .
C4 C5 H5A 109.5 . .
C4 C5 H5B 109.5 . .
H5A C5 H5B 109.5 . .
C4 C5 H5C 109.5 . .
H5A C5 H5C 109.5 . .
H5B C5 H5C 109.5 . .
C7 C6 P1 119.39(14) . .
C7 C6 H6A 107.5 . .
P1 C6 H6A 107.5 . .
C7 C6 H6B 107.5 . .
P1 C6 H6B 107.5 . .
H6A C6 H6B 107.0 . .
C6 C7 H7A 109.5 . .
C6 C7 H7B 109.5 . .
H7A C7 H7B 109.5 . .
C6 C7 H7C 109.5 . .
H7A C7 H7C 109.5 . .
H7B C7 H7C 109.5 . .
C9 C8 P2 116.22(14) . .
C9 C8 H8A 108.2 . .
P2 C8 H8A 108.2 . .
C9 C8 H8B 108.2 . .
P2 C8 H8B 108.2 . .
H8A C8 H8B 107.4 . .
C8 C9 H9A 109.5 . .
C8 C9 H9B 109.5 . .
H9A C9 H9B 109.5 . .
C8 C9 H9C 109.5 . .
H9A C9 H9C 109.5 . .
H9B C9 H9C 109.5 . .
C11 C10 P2 118.55(16) . .
C11 C10 H10A 107.7 . .
P2 C10 H10A 107.7 . .
C11 C10 H10B 107.7 . .
P2 C10 H10B 107.7 . .
H10A C10 H10B 107.1 . .
C10 C11 H11A 109.5 . .
C10 C11 H11B 109.5 . .
H11A C11 H11B 109.5 . .
C10 C11 H11C 109.5 . .
H11A C11 H11C 109.5 . .
H11B C11 H11C 109.5 . .

loop_
_geom_bond_atom_site_label_1
_geom_bond_atom_site_label_2
_geom_bond_distance
_geom_bond_site_symmetry_2
W1 P2 2.4380(4) .
W1 P2 2.4381(4) 2
W1 P1 2.4842(4) .
W1 P1 2.4842(4) 2
W1 Cl1 2.5244(4) .
W1 Cl1 2.5244(4) 2
P1 C4 1.8389(19) .
P1 C6 1.8404(19) .
P1 C1 1.8411(18) .
P2 C8 1.8328(19) .
P2 C10 1.842(2) .
P2 C2 1.8523(18) .
N1 C3 1.462(2) .
N1 C2 1.464(2) 2
N1 C1 1.469(2) .
C1 H1A 0.9900 .
C1 H1B 0.9900 .
C2 N1 1.464(2) 2
C2 H2A 0.9900 .
C2 H2B 0.9900 .
C3 H3A 0.9800 .
C3 H3B 0.9800 .
C3 H3C 0.9800 .
C4 C5 1.528(3) .
C4 H4A 0.9900 .
C4 H4B 0.9900 .
C5 H5A 0.9800 .
C5 H5B 0.9800 .
C5 H5C 0.9800 .
C6 C7 1.523(3) .
C6 H6A 0.9900 .
C6 H6B 0.9900 .
C7 H7A 0.9800 .
C7 H7B 0.9800 .
C7 H7C 0.9800 .
C8 C9 1.528(3) .
C8 H8A 0.9900 .
C8 H8B 0.9900 .
C9 H9A 0.9800 .
C9 H9B 0.9800 .
C9 H9C 0.9800 .
C10 C11 1.526(3) .
C10 H10A 0.9900 .
C10 H10B 0.9900 .
C11 H11A 0.9800 .
C11 H11B 0.9800 .
C11 H11C 0.9800 .
